data_2201050
loop_
_publ_author_name
'Dhanuskodi, S.'
'Angeli Mary, P. .A'
'Thamotharan, S.'
'Parthasarathi, V.'

_publ_section_title
;
 Lithium borodilactate
;
_journal_issue 5
_journal_name_full 'Acta Crystallographica Section E'
_journal_page_first m212
_journal_page_last m214
_journal_paper_doi 10.1107/S1600536802006773
_journal_volume 58
_journal_year 2002
_chemical_formula_iupac 'Li 1+, C6 H8 B O6 1-'
_chemical_formula_moiety 'Li 1+, C6 H8 B O6 1-'
_chemical_formula_sum 'C6 H8 B Li O6'
_chemical_formula_weight 193.88
_chemical_name_systematic
;
 Lithium Borodilactate
;
_space_group_IT_number 4
_symmetry_cell_setting monoclinic
_symmetry_space_group_name_Hall 'P 2yb'
_symmetry_space_group_name_H-M 'P 1 21 1'
_atom_sites_solution_hydrogens geom
_atom_sites_solution_primary direct
_atom_sites_solution_secondary difmap
_audit_creation_method SHELXL-97
_cell_angle_alpha 90.00
_cell_angle_beta 97.472(17)
_cell_angle_gamma 90.00
_cell_formula_units_Z 4
_cell_length_a 6.7089(16)
_cell_length_b 12.0650(15)
_cell_length_c 11.0782(16)
_cell_measurement_reflns_used 25
_cell_measurement_temperature 293(2)
_cell_measurement_theta_max 30
_cell_measurement_theta_min 20
_cell_volume 889.1(3)
_computing_cell_refinement 'CAD-4 EXPRESS'
_computing_data_collection 'CAD-4 EXPRESS (Enraf-Nonius, 1994)'
_computing_data_reduction 'MolEN (Fair, 1990)'
_computing_molecular_graphics 'PLATON (Spek, 2001)'
_computing_publication_material 'SHELXL97 '
_computing_structure_refinement 'SHELXL97 (Sheldrick, 1997)'
_computing_structure_solution 'SHELXS97 (Sheldrick, 1997)'
_diffrn_ambient_temperature 293(2)
_diffrn_measured_fraction_theta_full 0.999
_diffrn_measured_fraction_theta_max 0.999
_diffrn_measurement_device_type 'Enraf-Nonius CAD-4'
_diffrn_measurement_method \w-2\q
_diffrn_radiation_monochromator graphite
_diffrn_radiation_source 'fine-focus sealed tube'
_diffrn_radiation_type MoK\a
_diffrn_radiation_wavelength 0.71073
_diffrn_reflns_av_R_equivalents 0.0199
_diffrn_reflns_av_sigmaI/netI 0.0221
_diffrn_reflns_limit_h_max 7
_diffrn_reflns_limit_h_min 0
_diffrn_reflns_limit_k_max 14
_diffrn_reflns_limit_k_min -14
_diffrn_reflns_limit_l_max 13
_diffrn_reflns_limit_l_min -13
_diffrn_reflns_number 1801
_diffrn_reflns_theta_full 24.96
_diffrn_reflns_theta_max 24.96
_diffrn_reflns_theta_min 2.51
_diffrn_standards_decay_% 0
_diffrn_standards_interval_time 100
_diffrn_standards_number 2
_exptl_absorpt_coefficient_mu 0.125
_exptl_absorpt_correction_T_max 0.988
_exptl_absorpt_correction_T_min 0.972
_exptl_absorpt_correction_type '\y scan'
_exptl_absorpt_process_details '(North et al., 1968)'
_exptl_crystal_colour white
_exptl_crystal_density_diffrn 1.448
_exptl_crystal_density_meas 1.40
_exptl_crystal_density_method 'flotation in bromoform and glacial acetic acid'
_exptl_crystal_description prisma
_exptl_crystal_F_000 400
_exptl_crystal_size_max 0.23
_exptl_crystal_size_mid 0.15
_exptl_crystal_size_min 0.10
_refine_diff_density_max 0.177
_refine_diff_density_min -0.186
_refine_ls_extinction_coef 0.021(4)
_refine_ls_extinction_expression Fc^*^=kFc[1+0.001xFc^2^\l^3^/sin(2\q)]^-1/4^
_refine_ls_extinction_method SHELXL97
_refine_ls_goodness_of_fit_ref 0.993
_refine_ls_hydrogen_treatment constr
_refine_ls_matrix_type full
_refine_ls_number_parameters 258
_refine_ls_number_reflns 1655
_refine_ls_number_restraints 1
_refine_ls_restrained_S_all 0.993
_refine_ls_R_factor_all 0.0346
_refine_ls_R_factor_gt 0.0278
_refine_ls_shift/su_max <0.001
_refine_ls_shift/su_mean 0.000
_refine_ls_structure_factor_coef Fsqd
_refine_ls_weighting_details 'w = 1/[\s^2^(Fo^2^)+(0.0558P)^2^+0.114P] where P = (Fo^2^+2Fc^2^)/3'
_refine_ls_weighting_scheme calc
_refine_ls_wR_factor_gt 0.0712
_refine_ls_wR_factor_ref 0.0789
_reflns_number_gt 1496
_reflns_number_total 1655
_reflns_threshold_expression I>2\s(I)
_cod_data_source_file cf6157.cif
_cod_data_source_block I
_cod_depositor_comments
;
The following automatic conversions were performed:
'_symmetry_cell_setting' value 'Monoclinic' changed to 'monoclinic'
according to '/home/saulius/struct/CIF-dictionaries/cif_core.dic'
dictionary named 'cif_core.dic' version 2.4.1 from 2010-06-29.

Automatic conversion script
Id: cif_fix_enum 1527 2010-12-29 10:47:43Z saulius 

The following automatic conversions were performed:

'_symmetry_cell_setting' value 'Monoclinic' changed to 'monoclinic'
according to /home/saulius/struct/CIF-dictionaries/cif_core.dic
dictionary named 'cif_core.dic' version 2.4.1 from 2010-06-29.

Automatic conversion script
Id: cif_fix_values 1715 2011-07-08 13:25:40Z adriana 

The following automatic conversions were performed:

'_refine_ls_weighting_scheme' value 'calc w =
1/[\s^2^(Fo^2^)+(0.0558P)^2^+0.114P] where P = (Fo^2^+2Fc^2^)/3' was
changed to 'calc'. New tag '_refine_ls_weighting_details' was
created. The value of the new tag was set to 'w =
1/[\s^2^(Fo^2^)+(0.0558P)^2^+0.114P] where P = (Fo^2^+2Fc^2^)/3'.

Automatic conversion script
Id: cif_fix_values 3143 2015-03-26 13:38:13Z robertas 
;
_cod_original_sg_symbol_H-M 'P 21'
_cod_database_code 2201050
_cod_database_fobs_code 2201050

loop_
_symmetry_equiv_pos_as_xyz
'x, y, z'
'-x, y+1/2, -z'

loop_
_atom_site_label
_atom_site_fract_x
_atom_site_fract_y
_atom_site_fract_z
_atom_site_U_iso_or_equiv
_atom_site_adp_type
_atom_site_calc_flag
_atom_site_refinement_flags
_atom_site_occupancy
_atom_site_disorder_assembly
_atom_site_disorder_group
_atom_site_type_symbol
Li1 -0.4341(6) 0.0733(4) 0.0959(4) 0.0325(9) Uani d . 1 . . Li
B1 0.2839(4) -0.1164(3) 0.1516(3) 0.0297(6) Uani d . 1 . . B
O11 0.4128(3) -0.14247(15) 0.26104(15) 0.0316(4) Uani d . 1 . . O
O12 0.3199(3) -0.20686(18) 0.06477(15) 0.0357(4) Uani d . 1 . . O
O13 0.4807(3) -0.36792(18) 0.07402(18) 0.0458(5) Uani d . 1 . . O
O14 0.0641(3) -0.12026(17) 0.16668(16) 0.0362(5) Uani d . 1 . . O
O15 0.3107(2) -0.00737(17) 0.10269(16) 0.0331(4) Uani d . 1 . . O
O16 -0.2081(3) -0.0230(2) 0.0997(2) 0.0501(6) Uani d . 1 . . O
C11 0.4271(4) -0.2840(2) 0.1223(2) 0.0320(6) Uani d . 1 . . C
C12 0.4737(4) -0.2559(2) 0.2562(2) 0.0334(6) Uani d . 1 . . C
H12 0.3896 -0.3014 0.3026 0.040 Uiso calc R 1 . . H
C13 0.6905(5) -0.2732(3) 0.3053(3) 0.0486(8) Uani d . 1 . . C
H13A 0.7736 -0.2291 0.2597 0.073 Uiso calc R 1 . . H
H13B 0.7243 -0.3501 0.2982 0.073 Uiso calc R 1 . . H
H13C 0.7125 -0.2516 0.3894 0.073 Uiso calc R 1 . . H
C14 -0.0292(4) -0.0386(2) 0.1048(2) 0.0342(6) Uani d . 1 . . C
C15 0.1189(4) 0.0293(2) 0.0436(2) 0.0369(6) Uani d . 1 . . C
H15 0.1068 0.0082 -0.0425 0.044 Uiso calc R 1 . . H
C16 0.0907(5) 0.1521(3) 0.0517(3) 0.0561(9) Uani d . 1 . . C
H16A 0.1099 0.1744 0.1355 0.084 Uiso calc R 1 . . H
H16B -0.0428 0.1714 0.0158 0.084 Uiso calc R 1 . . H
H16C 0.1869 0.1892 0.0088 0.084 Uiso calc R 1 . . H
Li2 -0.4752(6) 0.4567(4) 0.5990(4) 0.0312(9) Uani d . 1 . . Li
B2 -0.2459(4) 0.1439(3) 0.3577(3) 0.0298(6) Uani d . 1 . . B
O21 -0.2642(3) 0.03134(15) 0.39894(16) 0.0334(4) Uani d . 1 . . O
O22 -0.0291(3) 0.15737(16) 0.34584(17) 0.0355(4) Uani d . 1 . . O
O23 0.2542(3) 0.06181(18) 0.39764(18) 0.0421(5) Uani d . 1 . . O
O24 -0.2973(3) 0.22676(16) 0.45056(15) 0.0349(4) Uani d . 1 . . O
O25 -0.3783(3) 0.17125(15) 0.24773(14) 0.0327(4) Uani d . 1 . . O
O26 -0.5079(3) 0.36935(19) 0.45402(17) 0.0465(5) Uani d . 1 . . O
C21 0.0722(4) 0.0708(2) 0.3926(2) 0.0296(6) Uani d . 1 . . C
C22 -0.0696(4) -0.0112(2) 0.4400(2) 0.0353(6) Uani d . 1 . . C
H22 -0.0539 -0.0839 0.4030 0.042 Uiso calc R 1 . . H
C23 -0.0298(5) -0.0215(3) 0.5771(3) 0.0544(9) Uani d . 1 . . C
H23A -0.0554 0.0484 0.6137 0.082 Uiso calc R 1 . . H
H23B 0.1079 -0.0423 0.6008 0.082 Uiso calc R 1 . . H
H23C -0.1165 -0.0770 0.6040 0.082 Uiso calc R 1 . . H
C24 -0.4384(4) 0.2931(2) 0.4016(2) 0.0318(6) Uani d . 1 . . C
C25 -0.5032(4) 0.2633(2) 0.2708(2) 0.0348(6) Uani d . 1 . . C
H25 -0.6437 0.2390 0.2616 0.042 Uiso calc R 1 . . H
C26 -0.4840(7) 0.3598(3) 0.1873(3) 0.0669(11) Uani d . 1 . . C
H26A -0.3458 0.3825 0.1938 0.100 Uiso calc R 1 . . H
H26B -0.5644 0.4204 0.2098 0.100 Uiso calc R 1 . . H
H26C -0.5295 0.3383 0.1049 0.100 Uiso calc R 1 . . H

loop_
_atom_site_aniso_label
_atom_site_aniso_U_11
_atom_site_aniso_U_22
_atom_site_aniso_U_33
_atom_site_aniso_U_12
_atom_site_aniso_U_13
_atom_site_aniso_U_23
Li1 0.030(2) 0.031(2) 0.037(2) 0.0008(17) 0.0083(17) 0.0023(18)
B1 0.0263(14) 0.0320(15) 0.0315(13) -0.0004(12) 0.0061(11) -0.0013(12)
O11 0.0368(10) 0.0277(9) 0.0298(8) 0.0036(8) 0.0026(7) -0.0025(8)
O12 0.0370(10) 0.0415(11) 0.0286(9) 0.0014(9) 0.0039(7) -0.0042(9)
O13 0.0520(13) 0.0405(12) 0.0457(11) 0.0052(10) 0.0091(9) -0.0127(10)
O14 0.0286(9) 0.0386(11) 0.0430(10) -0.0006(8) 0.0108(7) 0.0039(9)
O15 0.0224(8) 0.0371(10) 0.0399(9) 0.0025(7) 0.0046(7) 0.0082(8)
O16 0.0254(10) 0.0550(14) 0.0700(13) 0.0051(9) 0.0070(9) -0.0088(11)
C11 0.0294(13) 0.0313(14) 0.0367(12) -0.0012(11) 0.0098(11) -0.0014(12)
C12 0.0393(15) 0.0291(13) 0.0328(13) 0.0009(11) 0.0082(11) 0.0002(11)
C13 0.0518(19) 0.0457(17) 0.0456(15) 0.0113(15) -0.0039(13) -0.0028(14)
C14 0.0247(13) 0.0403(16) 0.0376(14) 0.0041(11) 0.0041(10) -0.0088(12)
C15 0.0310(13) 0.0421(16) 0.0366(13) 0.0051(12) 0.0001(10) 0.0058(12)
C16 0.0425(17) 0.052(2) 0.074(2) 0.0076(15) 0.0091(15) 0.0143(17)
Li2 0.028(2) 0.030(2) 0.037(2) -0.0002(17) 0.0100(17) -0.0007(17)
B2 0.0266(14) 0.0316(16) 0.0324(14) -0.0042(11) 0.0082(11) -0.0019(12)
O21 0.0252(9) 0.0311(10) 0.0436(10) -0.0030(7) 0.0036(7) 0.0053(8)
O22 0.0289(9) 0.0328(10) 0.0465(10) -0.0010(8) 0.0107(7) 0.0052(8)
O23 0.0259(10) 0.0436(12) 0.0587(12) 0.0031(8) 0.0127(8) -0.0029(10)
O24 0.0349(10) 0.0380(11) 0.0316(9) 0.0061(9) 0.0030(7) -0.0052(8)
O25 0.0368(10) 0.0305(9) 0.0309(9) 0.0065(8) 0.0053(7) -0.0053(8)
O26 0.0548(12) 0.0463(13) 0.0395(10) 0.0139(10) 0.0109(9) -0.0126(10)
C21 0.0292(14) 0.0299(13) 0.0305(12) 0.0017(11) 0.0074(10) -0.0063(11)
C22 0.0267(12) 0.0296(13) 0.0489(15) -0.0004(11) 0.0027(11) 0.0000(13)
C23 0.0351(15) 0.076(2) 0.0506(17) -0.0070(16) 0.0001(13) 0.0212(17)
C24 0.0309(13) 0.0334(13) 0.0326(12) 0.0004(11) 0.0105(10) -0.0029(12)
C25 0.0366(14) 0.0357(15) 0.0321(13) 0.0085(12) 0.0047(11) -0.0028(11)
C26 0.120(3) 0.0429(18) 0.0413(16) 0.025(2) 0.0232(18) 0.0075(15)

loop_
_atom_type_symbol
_atom_type_description
_atom_type_scat_dispersion_real
_atom_type_scat_dispersion_imag
_atom_type_scat_source
C C 0.0033 0.0016 'International Tables Vol C Tables 4.2.6.8 and 6.1.1.4'
H H 0.0000 0.0000 'International Tables Vol C Tables 4.2.6.8 and 6.1.1.4'
B B 0.0013 0.0007 'International Tables Vol C Tables 4.2.6.8 and 6.1.1.4'
O O 0.0106 0.0060 'International Tables Vol C Tables 4.2.6.8 and 6.1.1.4'
Li Li -0.0003 0.0001 'International Tables Vol C Tables 4.2.6.8 and 6.1.1.4'

loop_
_geom_angle_atom_site_label_1
_geom_angle_atom_site_label_2
_geom_angle_atom_site_label_3
_geom_angle_site_symmetry_1
_geom_angle_site_symmetry_3
_geom_angle
_geom_angle_publ_flag
O16 Li1 O15 . 1_455 112.9(2) ?
O16 Li1 O13 . 2 105.3(2) yes
O15 Li1 O13 1_455 2 100.4(2) yes
O16 Li1 O25 . . 105.9(2) yes
O15 Li1 O25 1_455 . 108.6(2) ?
O13 Li1 O25 2 . 123.9(2) yes
O11 B1 O15 . . 115.3(2) ?
O11 B1 O12 . . 104.7(2) yes
O15 B1 O12 . . 112.7(2) yes
O11 B1 O14 . . 113.0(2) yes
O15 B1 O14 . . 104.0(2) yes
O12 B1 O14 . . 106.9(2) ?
B1 O11 C12 . . 108.8(2) ?
B1 O11 Li2 . 2_546 125.5(2) ?
C12 O11 Li2 . 2_546 125.5(2) ?
C11 O12 B1 . . 109.58(19) ?
C11 O13 Li1 . 2_545 133.5(2) ?
C14 O14 B1 . . 109.0(2) ?
C15 O15 B1 . . 107.7(2) ?
C15 O15 Li1 . 1_655 124.0(2) ?
B1 O15 Li1 . 1_655 127.8(2) ?
C14 O16 Li1 . . 151.4(3) ?
O13 C11 O12 . . 123.9(2) ?
O13 C11 C12 . . 125.5(2) ?
O12 C11 C12 . . 110.6(2) ?
O11 C12 C13 . . 112.8(2) ?
O11 C12 C11 . . 103.2(2) ?
C13 C12 C11 . . 113.0(2) ?
O16 C14 O14 . . 123.0(3) ?
O16 C14 C15 . . 126.8(3) ?
O14 C14 C15 . . 110.1(2) ?
O15 C15 C16 . . 112.9(3) ?
O15 C15 C14 . . 103.3(2) ?
C16 C15 C14 . . 114.4(3) ?
O26 Li2 O23 . 2_556 112.3(2) yes
O26 Li2 O11 . 2_556 108.5(2) ?
O23 Li2 O11 2_556 2_556 107.4(2) yes
O26 Li2 O21 . 2_456 104.9(2) yes
O23 Li2 O21 2_556 2_456 112.1(2) ?
O11 Li2 O21 2_556 2_456 111.7(2) yes
O21 B2 O25 . . 114.4(2) ?
O21 B2 O22 . . 104.8(2) yes
O25 B2 O22 . . 113.6(2) yes
O21 B2 O24 . . 111.9(2) yes
O25 B2 O24 . . 104.7(2) yes
O22 B2 O24 . . 107.5(2) ?
C22 O21 B2 . . 109.2(2) ?
C22 O21 Li2 . 2_446 127.6(2) ?
B2 O21 Li2 . 2_446 123.1(2) ?
C21 O22 B2 . . 109.9(2) ?
C21 O23 Li2 . 2_546 144.5(2) ?
C24 O24 B2 . . 110.02(19) ?
C25 O25 B2 . . 109.57(19) ?
C25 O25 Li1 . . 122.95(19) ?
B2 O25 Li1 . . 125.8(2) ?
C24 O26 Li2 . . 144.3(2) ?
O23 C21 O22 . . 123.5(2) ?
O23 C21 C22 . . 126.6(2) ?
O22 C21 C22 . . 109.9(2) ?
O21 C22 C23 . . 112.7(2) ?
O21 C22 C21 . . 104.2(2) ?
C23 C22 C21 . . 111.4(2) ?
O26 C24 O24 . . 124.8(2) ?
O26 C24 C25 . . 124.2(2) ?
O24 C24 C25 . . 111.0(2) ?
O25 C25 C24 . . 104.8(2) ?
O25 C25 C26 . . 113.0(2) ?
C24 C25 C26 . . 111.8(3) ?

loop_
_geom_bond_atom_site_label_1
_geom_bond_atom_site_label_2
_geom_bond_site_symmetry_2
_geom_bond_distance
_geom_bond_publ_flag
Li1 O16 . 1.907(5) yes
Li1 O15 1_455 1.979(5) yes
Li1 O13 2 1.997(4) yes
Li1 O25 . 2.050(5) yes
B1 O11 . 1.430(3) yes
B1 O15 . 1.443(4) yes
B1 O12 . 1.495(4) yes
B1 O14 . 1.507(3) yes
O11 C12 . 1.431(3) ?
O11 Li2 2_546 1.960(5) ?
O12 C11 . 1.292(3) ?
O13 C11 . 1.220(3) ?
O13 Li1 2_545 1.997(4) ?
O14 C14 . 1.311(3) ?
O15 C15 . 1.436(3) ?
O15 Li1 1_655 1.979(5) ?
O16 C14 . 1.209(3) ?
C11 C12 . 1.514(3) ?
C12 C13 . 1.500(4) ?
C14 C15 . 1.514(4) ?
C15 C16 . 1.498(5) ?
Li2 O26 . 1.910(5) yes
Li2 O23 2_556 1.948(5) yes
Li2 O11 2_556 1.960(5) yes
Li2 O21 2_456 1.969(5) yes
B2 O21 . 1.443(4) yes
B2 O25 . 1.450(3) yes
B2 O22 . 1.486(3) yes
B2 O24 . 1.506(3) yes
O21 C22 . 1.421(3) ?
O21 Li2 2_446 1.969(5) ?
O22 C21 . 1.315(3) ?
O23 C21 . 1.220(3) ?
O23 Li2 2_546 1.948(5) ?
O24 C24 . 1.303(3) ?
O25 C25 . 1.434(3) ?
O26 C24 . 1.213(3) ?
C21 C22 . 1.514(4) ?
C22 C23 . 1.512(4) ?
C24 C25 . 1.502(3) ?
C25 C26 . 1.503(4) ?

loop_
_geom_torsion_atom_site_label_1
_geom_torsion_atom_site_label_2
_geom_torsion_atom_site_label_3
_geom_torsion_atom_site_label_4
_geom_torsion_site_symmetry_1
_geom_torsion_site_symmetry_4
_geom_torsion
O15 B1 O11 C12 . . -141.5(2)
O12 B1 O11 C12 . . -17.0(3)
O14 B1 O11 C12 . . 99.1(2)
O15 B1 O11 Li2 . 2_546 43.7(3)
O12 B1 O11 Li2 . 2_546 168.2(2)
O14 B1 O11 Li2 . 2_546 -75.8(3)
O11 B1 O12 C11 . . 9.8(3)
O15 B1 O12 C11 . . 135.9(2)
O14 B1 O12 C11 . . -110.5(2)
O11 B1 O14 C14 . . 140.9(2)
O15 B1 O14 C14 . . 15.1(3)
O12 B1 O14 C14 . . -104.3(2)
O11 B1 O15 C15 . . -148.2(2)
O12 B1 O15 C15 . . 91.6(2)
O14 B1 O15 C15 . . -23.8(2)
O11 B1 O15 Li1 . 1_655 39.3(3)
O12 B1 O15 Li1 . 1_655 -80.9(3)
O14 B1 O15 Li1 . 1_655 163.6(2)
O15 Li1 O16 C14 1_455 . -173.8(4)
O13 Li1 O16 C14 2 . 77.7(5)
O25 Li1 O16 C14 . . -55.1(6)
Li1 O13 C11 O12 2_545 . -1.6(4)
Li1 O13 C11 C12 2_545 . 177.9(3)
B1 O12 C11 O13 . . -179.5(2)
B1 O12 C11 C12 . . 1.0(3)
B1 O11 C12 C13 . . 139.6(2)
Li2 O11 C12 C13 2_546 . -45.6(3)
B1 O11 C12 C11 . . 17.2(2)
Li2 O11 C12 C11 2_546 . -167.9(2)
O13 C11 C12 O11 . . 169.2(2)
O12 C11 C12 O11 . . -11.3(3)
O13 C11 C12 C13 . . 47.0(4)
O12 C11 C12 C13 . . -133.5(3)
Li1 O16 C14 O14 . . 141.6(4)
Li1 O16 C14 C15 . . -38.6(6)
B1 O14 C14 O16 . . 178.9(3)
B1 O14 C14 C15 . . -0.9(3)
B1 O15 C15 C16 . . 147.3(3)
Li1 O15 C15 C16 1_655 . -39.8(4)
B1 O15 C15 C14 . . 23.2(3)
Li1 O15 C15 C14 1_655 . -164.0(2)
O16 C14 C15 O15 . . 166.4(3)
O14 C14 C15 O15 . . -13.8(3)
O16 C14 C15 C16 . . 43.2(4)
O14 C14 C15 C16 . . -137.0(3)
O25 B2 O21 C22 . . 139.4(2)
O22 B2 O21 C22 . . 14.3(2)
O24 B2 O21 C22 . . -101.9(2)
O25 B2 O21 Li2 . 2_446 -42.9(3)
O22 B2 O21 Li2 . 2_446 -167.9(2)
O24 B2 O21 Li2 . 2_446 75.9(3)
O21 B2 O22 C21 . . -9.1(3)
O25 B2 O22 C21 . . -134.6(2)
O24 B2 O22 C21 . . 110.1(2)
O21 B2 O24 C24 . . -124.6(2)
O25 B2 O24 C24 . . -0.2(3)
O22 B2 O24 C24 . . 120.9(2)
O21 B2 O25 C25 . . 122.3(2)
O22 B2 O25 C25 . . -117.5(2)
O24 B2 O25 C25 . . -0.5(3)
O21 B2 O25 Li1 . . -43.3(3)
O22 B2 O25 Li1 . . 77.0(3)
O24 B2 O25 Li1 . . -166.0(2)
O16 Li1 O25 C25 . . 172.9(2)
O15 Li1 O25 C25 1_455 . -65.7(3)
O13 Li1 O25 C25 2 . 51.5(3)
O16 Li1 O25 B2 . . -23.4(3)
O15 Li1 O25 B2 1_455 . 98.1(3)
O13 Li1 O25 B2 2 . -144.8(2)
O23 Li2 O26 C24 2_556 . 74.6(5)
O11 Li2 O26 C24 2_556 . -43.9(5)
O21 Li2 O26 C24 2_456 . -163.4(3)
Li2 O23 C21 O22 2_546 . -152.2(3)
Li2 O23 C21 C22 2_546 . 29.3(5)
B2 O22 C21 O23 . . -178.1(2)
B2 O22 C21 C22 . . 0.6(3)
B2 O21 C22 C23 . . 107.1(3)
Li2 O21 C22 C23 2_446 . -70.5(3)
B2 O21 C22 C21 . . -13.8(3)
Li2 O21 C22 C21 2_446 . 168.5(2)
O23 C21 C22 O21 . . -173.2(2)
O22 C21 C22 O21 . . 8.2(3)
O23 C21 C22 C23 . . 65.0(3)
O22 C21 C22 C23 . . -113.7(3)
Li2 O26 C24 O24 . . 10.0(6)
Li2 O26 C24 C25 . . -169.4(3)
B2 O24 C24 O26 . . -178.7(3)
B2 O24 C24 C25 . . 0.8(3)
B2 O25 C25 C24 . . 0.9(3)
Li1 O25 C25 C24 . . 166.9(2)
B2 O25 C25 C26 . . 122.9(3)
Li1 O25 C25 C26 . . -71.1(3)
O26 C24 C25 O25 . . 178.4(3)
O24 C24 C25 O25 . . -1.1(3)
O26 C24 C25 C26 . . 55.6(4)
O24 C24 C25 C26 . . -123.9(3)
